data_7716254
loop_
_publ_author_name
'Kao, Cheng-Po'
'Lee, Jhen-Yi'
'Tang, Min-Cheng'
'Lee, Hon Man'

_publ_section_title
;
 Design and synthesis of versatile ligand precursors based on phosphonium
 ylides for palladalactam formation and catalytic investigation.
;
_journal_issue 25
_journal_name_full 'Dalton transactions (Cambridge, England : 2003)'
_journal_page_first 10475
_journal_page_last 10485
_journal_paper_doi 10.1039/d4dt00862f
_journal_volume 53
_journal_year 2024
_chemical_formula_sum 'C36 H31 B F4 N3 O2 P Pd'
_chemical_formula_weight 761.82
_space_group_crystal_system monoclinic
_space_group_IT_number 14
_space_group_name_Hall '-P 2yn'
_space_group_name_H-M_alt 'P 1 21/n 1'
_atom_sites_solution_hydrogens geom
_audit_creation_method SHELXL-2014
_audit_update_record
;
2024-03-15 deposited with the CCDC.	2024-05-30 downloaded from the CCDC.
;
_cell_angle_alpha 90
_cell_angle_beta 105.835(4)
_cell_angle_gamma 90
_cell_formula_units_Z 4
_cell_length_a 13.6635(12)
_cell_length_b 10.8979(10)
_cell_length_c 23.520(2)
_cell_measurement_reflns_used 6501
_cell_measurement_temperature 150(2)
_cell_measurement_theta_max 21.8
_cell_measurement_theta_min 2.4
_cell_volume 3369.3(5)
_computing_cell_refinement 'SAINT (Bruker, 2012)'
_computing_data_collection 'APEX2 (Bruker AXS, 2012)'
_computing_data_reduction 'SAINT (Bruker, 2012)'
_computing_molecular_graphics 'DIAMOND (Brandenburg, 1999)'
_computing_publication_material 'SHELXL (Sheldrick, 2015)'
_computing_structure_refinement 'SHELXL (Sheldrick, 2015)'
_computing_structure_solution 'SHELXL (Sheldrick, 2015)'
_diffrn_ambient_temperature 150(2)
_diffrn_measured_fraction_theta_full 0.999
_diffrn_measured_fraction_theta_max 0.999
_diffrn_measurement_device 'three-circle diffractometer'
_diffrn_measurement_device_type 'Bruker APEXII CCD area-detector'
_diffrn_measurement_method '\f and \w'
_diffrn_radiation_probe x-ray
_diffrn_radiation_type MoK\a
_diffrn_radiation_wavelength 0.71073
_diffrn_reflns_av_R_equivalents 0.0826
_diffrn_reflns_av_unetI/netI 0.0478
_diffrn_reflns_Laue_measured_fraction_full 0.999
_diffrn_reflns_Laue_measured_fraction_max 0.999
_diffrn_reflns_limit_h_max 17
_diffrn_reflns_limit_h_min -17
_diffrn_reflns_limit_k_max 13
_diffrn_reflns_limit_k_min -13
_diffrn_reflns_limit_l_max 30
_diffrn_reflns_limit_l_min -30
_diffrn_reflns_number 52747
_diffrn_reflns_point_group_measured_fraction_full 0.999
_diffrn_reflns_point_group_measured_fraction_max 0.999
_diffrn_reflns_theta_full 25.242
_diffrn_reflns_theta_max 27.000
_diffrn_reflns_theta_min 2.438
_diffrn_source 'sealed X-ray tube'
_diffrn_source_type 'Bruker water-cooled sealed X-ray tube'
_diffrn_standards_decay_% 0
_diffrn_standards_interval_count 0
_diffrn_standards_interval_time 0
_diffrn_standards_number 0
_exptl_absorpt_coefficient_mu 0.658
_exptl_absorpt_correction_T_max 0.7456
_exptl_absorpt_correction_T_min 0.6319
_exptl_absorpt_correction_type multi-scan
_exptl_absorpt_process_details 'SADABS (Sheldrick, 2003)'
_exptl_crystal_colour yellow
_exptl_crystal_density_diffrn 1.502
_exptl_crystal_density_method 'not measured'
_exptl_crystal_description block
_exptl_crystal_F_000 1544
_exptl_crystal_size_max 0.250
_exptl_crystal_size_mid 0.200
_exptl_crystal_size_min 0.200
_refine_diff_density_max 0.862
_refine_diff_density_min -0.704
_refine_diff_density_rms 0.089
_refine_ls_extinction_method none
_refine_ls_goodness_of_fit_ref 1.009
_refine_ls_hydrogen_treatment constr
_refine_ls_matrix_type full
_refine_ls_number_parameters 433
_refine_ls_number_reflns 7355
_refine_ls_number_restraints 0
_refine_ls_restrained_S_all 1.009
_refine_ls_R_factor_all 0.0565
_refine_ls_R_factor_gt 0.0393
_refine_ls_shift/su_max 0.002
_refine_ls_shift/su_mean 0.000
_refine_ls_structure_factor_coef Fsqd
_refine_ls_weighting_details 'w=1/[\s^2^(Fo^2^)+(0.0331P)^2^+4.4254P] where P=(Fo^2^+2Fc^2^)/3'
_refine_ls_weighting_scheme calc
_refine_ls_wR_factor_gt 0.0840
_refine_ls_wR_factor_ref 0.0913
_reflns_Friedel_coverage 0.000
_reflns_number_gt 5654
_reflns_number_total 7355
_reflns_threshold_expression I>2\s
_cod_data_source_file d4dt00862f2.cif
_cod_data_source_block p2
_cod_depositor_comments 'Adding full bibliography for 7716247--7716254.cif.'
_cod_original_sg_symbol_H-M 'P 21/n'
_cod_database_code 7716254
_shelx_space_group_comment
;
The symmetry employed for this shelxl refinement is uniquely defined
by the following loop, which should always be used as a source of
symmetry information in preference to the above space-group names.
They are only intended as comments.
;
_shelx_estimated_absorpt_t_min 0.853
_shelx_estimated_absorpt_t_max 0.880
_shelxl_version_number 2014-3

loop_
_space_group_symop_operation_xyz
'x, y, z'
'-x+1/2, y+1/2, -z+1/2'
'-x, -y, -z'
'x-1/2, -y-1/2, z-1/2'

loop_
_atom_site_label
_atom_site_type_symbol
_atom_site_fract_x
_atom_site_fract_y
_atom_site_fract_z
_atom_site_U_iso_or_equiv
_atom_site_adp_type
_atom_site_occupancy
_atom_site_site_symmetry_order
_atom_site_calc_flag
_atom_site_refinement_flags_posn
_atom_site_refinement_flags_adp
_atom_site_refinement_flags_occupancy
_atom_site_disorder_assembly
_atom_site_disorder_group
B1 B 0.5198(3) 0.0478(4) 0.68508(18) 0.0397(10) Uani 1 1 d . . . . .
C1 C 0.3366(2) 0.9159(3) 0.90309(13) 0.0231(6) Uani 1 1 d . . . . .
C2 C 0.2690(2) 1.0146(3) 0.89564(14) 0.0283(7) Uani 1 1 d . . . . .
H2 H 0.2945 1.0941 0.8980 0.034 Uiso 1 1 calc R U . . .
C3 C 0.1654(2) 0.9971(4) 0.88483(15) 0.0376(9) Uani 1 1 d . . . . .
H3 H 0.1220 1.0643 0.8804 0.045 Uiso 1 1 calc R U . . .
C4 C 0.1268(3) 0.8797(4) 0.88068(17) 0.0442(10) Uani 1 1 d . . . . .
H4 H 0.0571 0.8675 0.8735 0.053 Uiso 1 1 calc R U . . .
C5 C 0.1915(3) 0.7803(4) 0.88717(16) 0.0398(9) Uani 1 1 d . . . . .
H5 H 0.1649 0.7012 0.8842 0.048 Uiso 1 1 calc R U . . .
C6 C 0.2964(2) 0.7970(3) 0.89808(14) 0.0305(7) Uani 1 1 d . . . . .
C7 C 0.5166(2) 0.8783(3) 0.95009(13) 0.0214(6) Uani 1 1 d . . . . .
C8 C 0.6132(2) 0.9464(3) 0.94876(13) 0.0207(6) Uani 1 1 d . . . . .
H8 H 0.6523 0.9738 0.9881 0.025 Uiso 1 1 calc R U . . .
C9 C 0.6061(2) 0.7717(3) 0.85424(13) 0.0229(6) Uani 1 1 d . . . . .
C10 C 0.5384(2) 0.8284(3) 0.80579(13) 0.0264(7) Uani 1 1 d . . . . .
H10 H 0.5386 0.9133 0.8017 0.032 Uiso 1 1 calc R U . . .
C11 C 0.4716(2) 0.7578(3) 0.76419(14) 0.0311(8) Uani 1 1 d . . . . .
H11 H 0.4275 0.7953 0.7316 0.037 Uiso 1 1 calc R U . . .
C12 C 0.4692(2) 0.6318(3) 0.77043(15) 0.0332(8) Uani 1 1 d . . . . .
H12 H 0.4228 0.5851 0.7426 0.040 Uiso 1 1 calc R U . . .
C13 C 0.5360(3) 0.5754(3) 0.81801(15) 0.0331(8) Uani 1 1 d . . . . .
H13 H 0.5348 0.4905 0.8219 0.040 Uiso 1 1 calc R U . . .
C14 C 0.6048(2) 0.6444(3) 0.86007(14) 0.0276(7) Uani 1 1 d . . . . .
H14 H 0.6499 0.6061 0.8920 0.033 Uiso 1 1 calc R U . . .
C15 C 0.7769(2) 0.7612(3) 0.96217(13) 0.0223(6) Uani 1 1 d . . . . .
C16 C 0.7574(2) 0.7221(3) 1.01444(14) 0.0295(7) Uani 1 1 d . . . . .
H16 H 0.6966 0.7429 1.0226 0.035 Uiso 1 1 calc R U . . .
C17 C 0.8296(3) 0.6519(3) 1.05433(15) 0.0347(8) Uani 1 1 d . . . . .
H17 H 0.8177 0.6268 1.0897 0.042 Uiso 1 1 calc R U . . .
C18 C 0.9189(3) 0.6196(3) 1.04146(16) 0.0338(8) Uani 1 1 d . . . . .
H18 H 0.9671 0.5730 1.0684 0.041 Uiso 1 1 calc R U . . .
C19 C 0.9371(2) 0.6555(3) 0.98929(14) 0.0289(7) Uani 1 1 d . . . . .
H19 H 0.9971 0.6321 0.9809 0.035 Uiso 1 1 calc R U . . .
C20 C 0.8667(2) 0.7265(3) 0.94909(14) 0.0266(7) Uani 1 1 d . . . . .
H20 H 0.8792 0.7508 0.9138 0.032 Uiso 1 1 calc R U . . .
C21 C 0.7694(2) 0.9610(3) 0.88338(14) 0.0224(6) Uani 1 1 d . . . . .
C22 C 0.7651(2) 0.9688(3) 0.82366(15) 0.0299(7) Uani 1 1 d . . . . .
H22 H 0.7184 0.9220 0.7960 0.036 Uiso 1 1 calc R U . . .
C23 C 0.8312(3) 1.0470(3) 0.80578(17) 0.0383(9) Uani 1 1 d . . . . .
H23 H 0.8289 1.0521 0.7660 0.046 Uiso 1 1 calc R U . . .
C24 C 0.9001(3) 1.1171(3) 0.84652(18) 0.0385(9) Uani 1 1 d . . . . .
H24 H 0.9429 1.1708 0.8340 0.046 Uiso 1 1 calc R U . . .
C25 C 0.9059(2) 1.1080(3) 0.90595(17) 0.0360(8) Uani 1 1 d . . . . .
H25 H 0.9538 1.1538 0.9334 0.043 Uiso 1 1 calc R U . . .
C26 C 0.8406(2) 1.0310(3) 0.92465(15) 0.0287(7) Uani 1 1 d . . . . .
H26 H 0.8440 1.0257 0.9646 0.034 Uiso 1 1 calc R U . . .
C27 C 0.3726(3) 1.1940(4) 0.79577(15) 0.0398(9) Uani 1 1 d . . . . .
H27 H 0.3852 1.1222 0.7776 0.048 Uiso 1 1 calc R U . . .
C28 C 0.3039(3) 1.2779(5) 0.76309(18) 0.0590(13) Uani 1 1 d . . . . .
H28 H 0.2700 1.2621 0.7238 0.071 Uiso 1 1 calc R U . . .
C29 C 0.2867(3) 1.3846(4) 0.7896(2) 0.0575(13) Uani 1 1 d . . . . .
H29 H 0.2412 1.4427 0.7684 0.069 Uiso 1 1 calc R U . . .
C30 C 0.3373(3) 1.4049(3) 0.8478(2) 0.0488(11) Uani 1 1 d . . . . .
H30 H 0.3267 1.4769 0.8665 0.059 Uiso 1 1 calc R U . . .
C31 C 0.4039(2) 1.3173(3) 0.87808(16) 0.0313(8) Uani 1 1 d . . . . .
H31 H 0.4380 1.3311 0.9175 0.038 Uiso 1 1 calc R U . . .
C32 C 0.6842(2) 1.2688(3) 0.95214(15) 0.0330(8) Uani 1 1 d . . . . .
H32 H 0.6680 1.2456 0.9865 0.040 Uiso 1 1 calc R U . . .
C33 C 0.7551(3) 1.3604(3) 0.95500(18) 0.0420(9) Uani 1 1 d . . . . .
H33 H 0.7855 1.3984 0.9909 0.050 Uiso 1 1 calc R U . . .
C34 C 0.7804(3) 1.3951(3) 0.90525(19) 0.0398(9) Uani 1 1 d . . . . .
H34 H 0.8288 1.4559 0.9068 0.048 Uiso 1 1 calc R U . . .
C35 C 0.7328(3) 1.3383(3) 0.85256(17) 0.0359(8) Uani 1 1 d . . . . .
H35 H 0.7481 1.3609 0.8178 0.043 Uiso 1 1 calc R U . . .
C36 C 0.6622(2) 1.2476(3) 0.85197(15) 0.0278(7) Uani 1 1 d . . . . .
H36 H 0.6303 1.2096 0.8163 0.033 Uiso 1 1 calc R U . . .
F1 F 0.41979(19) 0.0099(2) 0.68203(12) 0.0639(7) Uani 1 1 d . . . . .
F2 F 0.51526(18) 0.1142(2) 0.63501(10) 0.0527(6) Uani 1 1 d . . . . .
F3 F 0.5794(2) -0.0557(2) 0.68601(11) 0.0668(8) Uani 1 1 d . . . . .
F4 F 0.5516(2) 0.1089(3) 0.73561(12) 0.0869(10) Uani 1 1 d . . . . .
N1 N 0.44194(18) 0.9420(2) 0.91469(11) 0.0214(5) Uani 1 1 d . . . . .
N2 N 0.63778(18) 1.2120(2) 0.90121(11) 0.0229(6) Uani 1 1 d . . . . .
N3 N 0.42120(18) 1.2127(2) 0.85233(11) 0.0239(6) Uani 1 1 d . . . . .
O1 O 0.51290(16) 0.7832(2) 0.97934(10) 0.0297(5) Uani 1 1 d . . . . .
O2 O 0.35449(19) 0.6940(2) 0.90192(11) 0.0405(6) Uani 1 1 d . . . . .
H2A H 0.4143 0.7136 0.9073 0.061 Uiso 1 1 calc R U . . .
P1 P 0.68902(6) 0.86157(7) 0.91171(3) 0.01951(16) Uani 1 1 d . . . . .
Pd1 Pd 0.52788(2) 1.08441(2) 0.90040(2) 0.01971(7) Uani 1 1 d . . . . .

loop_
_atom_site_aniso_label
_atom_site_aniso_U_11
_atom_site_aniso_U_22
_atom_site_aniso_U_33
_atom_site_aniso_U_23
_atom_site_aniso_U_13
_atom_site_aniso_U_12
B1 0.044(2) 0.049(3) 0.027(2) -0.0020(19) 0.0103(18) 0.013(2)
C1 0.0211(14) 0.0297(17) 0.0183(14) -0.0020(13) 0.0049(11) -0.0030(13)
C2 0.0281(17) 0.0317(19) 0.0254(17) 0.0011(14) 0.0080(13) 0.0011(14)
C3 0.0203(16) 0.055(3) 0.0359(19) 0.0071(18) 0.0050(14) 0.0055(16)
C4 0.0210(17) 0.067(3) 0.043(2) -0.002(2) 0.0047(15) -0.0108(18)
C5 0.0344(19) 0.046(2) 0.039(2) -0.0053(18) 0.0097(16) -0.0159(17)
C6 0.0316(17) 0.033(2) 0.0277(17) -0.0070(15) 0.0099(14) -0.0065(15)
C7 0.0252(15) 0.0229(17) 0.0183(14) -0.0032(12) 0.0096(12) 0.0005(12)
C8 0.0217(14) 0.0206(16) 0.0183(14) -0.0001(12) 0.0030(11) 0.0006(12)
C9 0.0210(14) 0.0251(17) 0.0238(16) -0.0023(13) 0.0081(12) -0.0016(12)
C10 0.0263(16) 0.0275(18) 0.0244(16) -0.0003(14) 0.0054(13) 0.0004(13)
C11 0.0263(16) 0.038(2) 0.0265(17) -0.0018(15) 0.0030(13) 0.0014(14)
C12 0.0290(17) 0.039(2) 0.0313(18) -0.0082(16) 0.0068(14) -0.0087(15)
C13 0.0364(18) 0.0240(18) 0.040(2) -0.0058(15) 0.0124(15) -0.0055(15)
C14 0.0271(16) 0.0261(18) 0.0291(17) 0.0005(14) 0.0067(13) 0.0040(13)
C15 0.0213(14) 0.0206(16) 0.0226(15) -0.0025(13) 0.0016(12) 0.0014(12)
C16 0.0279(16) 0.033(2) 0.0271(17) 0.0019(14) 0.0072(13) 0.0060(14)
C17 0.041(2) 0.034(2) 0.0275(18) 0.0059(15) 0.0073(15) 0.0077(16)
C18 0.0322(18) 0.0272(19) 0.0347(19) 0.0014(15) -0.0031(15) 0.0069(14)
C19 0.0233(16) 0.0283(19) 0.0322(18) -0.0023(15) 0.0028(13) 0.0068(13)
C20 0.0247(15) 0.0268(18) 0.0270(17) -0.0003(14) 0.0050(13) 0.0036(13)
C21 0.0192(14) 0.0192(16) 0.0295(17) 0.0020(13) 0.0076(12) 0.0033(12)
C22 0.0284(17) 0.0331(19) 0.0300(18) -0.0005(15) 0.0112(14) -0.0008(14)
C23 0.041(2) 0.042(2) 0.041(2) 0.0038(17) 0.0255(17) -0.0013(17)
C24 0.0307(18) 0.033(2) 0.059(2) 0.0062(18) 0.0248(17) -0.0037(15)
C25 0.0249(17) 0.030(2) 0.053(2) -0.0029(17) 0.0091(16) -0.0034(14)
C26 0.0257(16) 0.0279(18) 0.0318(18) -0.0020(15) 0.0067(14) 0.0005(13)
C27 0.0342(19) 0.058(3) 0.0271(18) -0.0020(17) 0.0078(15) 0.0072(17)
C28 0.041(2) 0.100(4) 0.034(2) 0.016(2) 0.0075(18) 0.020(2)
C29 0.035(2) 0.063(3) 0.077(3) 0.045(3) 0.019(2) 0.021(2)
C30 0.038(2) 0.024(2) 0.092(4) 0.010(2) 0.030(2) 0.0042(16)
C31 0.0308(17) 0.0227(18) 0.042(2) 0.0002(15) 0.0128(15) 0.0003(14)
C32 0.0318(17) 0.036(2) 0.0322(18) -0.0091(16) 0.0100(14) -0.0073(15)
C33 0.036(2) 0.032(2) 0.055(2) -0.0181(19) 0.0074(18) -0.0029(16)
C34 0.0289(18) 0.0214(19) 0.072(3) -0.0028(18) 0.0179(18) -0.0029(14)
C35 0.0319(18) 0.029(2) 0.050(2) 0.0105(17) 0.0162(16) 0.0038(15)
C36 0.0278(16) 0.0249(18) 0.0315(18) 0.0050(14) 0.0095(14) 0.0023(13)
F1 0.0531(15) 0.0627(17) 0.0819(19) 0.0137(14) 0.0285(14) 0.0051(13)
F2 0.0652(15) 0.0500(15) 0.0499(14) 0.0150(11) 0.0273(12) 0.0063(12)
F3 0.0680(17) 0.0784(19) 0.0606(16) 0.0086(14) 0.0284(14) 0.0404(14)
F4 0.095(2) 0.103(2) 0.0533(17) -0.0365(17) 0.0048(15) 0.0096(19)
N1 0.0200(12) 0.0228(14) 0.0214(13) -0.0008(10) 0.0057(10) 0.0000(10)
N2 0.0216(13) 0.0187(14) 0.0272(14) -0.0027(11) 0.0046(11) 0.0028(10)
N3 0.0226(13) 0.0240(15) 0.0264(14) 0.0011(11) 0.0088(11) 0.0015(11)
O1 0.0297(12) 0.0287(13) 0.0331(13) 0.0076(10) 0.0126(10) 0.0008(10)
O2 0.0397(14) 0.0261(13) 0.0576(17) -0.0116(12) 0.0164(12) -0.0083(11)
P1 0.0188(4) 0.0193(4) 0.0202(4) 0.0003(3) 0.0051(3) 0.0019(3)
Pd1 0.01903(11) 0.01869(13) 0.02137(12) -0.00089(10) 0.00544(8) 0.00101(9)

loop_
_atom_type_symbol
_atom_type_description
_atom_type_scat_dispersion_real
_atom_type_scat_dispersion_imag
_atom_type_scat_source
C C 0.0033 0.0016 'International Tables Vol C Tables 4.2.6.8 and 6.1.1.4'
H H 0.0000 0.0000 'International Tables Vol C Tables 4.2.6.8 and 6.1.1.4'
N N 0.0061 0.0033 'International Tables Vol C Tables 4.2.6.8 and 6.1.1.4'
O O 0.0106 0.0060 'International Tables Vol C Tables 4.2.6.8 and 6.1.1.4'
B B 0.0013 0.0007 'International Tables Vol C Tables 4.2.6.8 and 6.1.1.4'
F F 0.0171 0.0103 'International Tables Vol C Tables 4.2.6.8 and 6.1.1.4'
P P 0.1023 0.0942 'International Tables Vol C Tables 4.2.6.8 and 6.1.1.4'
Pd Pd -0.9988 1.0072 'International Tables Vol C Tables 4.2.6.8 and 6.1.1.4'

loop_
_geom_angle_atom_site_label_1
_geom_angle_atom_site_label_2
_geom_angle_atom_site_label_3
_geom_angle
_geom_angle_site_symmetry_1
_geom_angle_site_symmetry_3
_geom_angle_publ_flag
F4 B1 F2 115.6(4) . . ?
F4 B1 F3 110.3(3) . . ?
F2 B1 F3 109.4(3) . . ?
F4 B1 F1 105.6(3) . . ?
F2 B1 F1 107.2(3) . . ?
F3 B1 F1 108.6(4) . . ?
C2 C1 C6 118.2(3) . . ?
C2 C1 N1 118.1(3) . . ?
C6 C1 N1 123.8(3) . . ?
C3 C2 C1 121.7(3) . . ?
C3 C2 H2 119.2 . . ?
C1 C2 H2 119.2 . . ?
C4 C3 C2 119.7(3) . . ?
C4 C3 H3 120.2 . . ?
C2 C3 H3 120.2 . . ?
C3 C4 C5 120.0(3) . . ?
C3 C4 H4 120.0 . . ?
C5 C4 H4 120.0 . . ?
C4 C5 C6 120.8(3) . . ?
C4 C5 H5 119.6 . . ?
C6 C5 H5 119.6 . . ?
O2 C6 C5 117.0(3) . . ?
O2 C6 C1 123.3(3) . . ?
C5 C6 C1 119.7(3) . . ?
O1 C7 N1 129.8(3) . . ?
O1 C7 C8 125.4(3) . . ?
N1 C7 C8 104.8(3) . . ?
O1 C7 Pd1 174.1(2) . . ?
N1 C7 Pd1 51.94(15) . . ?
C8 C7 Pd1 53.23(14) . . ?
C7 C8 P1 112.3(2) . . ?
C7 C8 Pd1 90.22(18) . . ?
P1 C8 Pd1 115.34(15) . . ?
C7 C8 H8 112.4 . . ?
P1 C8 H8 112.4 . . ?
Pd1 C8 H8 112.4 . . ?
C14 C9 C10 119.7(3) . . ?
C14 C9 P1 119.3(2) . . ?
C10 C9 P1 120.8(2) . . ?
C11 C10 C9 119.6(3) . . ?
C11 C10 H10 120.2 . . ?
C9 C10 H10 120.2 . . ?
C10 C11 C12 120.6(3) . . ?
C10 C11 H11 119.7 . . ?
C12 C11 H11 119.7 . . ?
C13 C12 C11 120.0(3) . . ?
C13 C12 H12 120.0 . . ?
C11 C12 H12 120.0 . . ?
C12 C13 C14 120.4(3) . . ?
C12 C13 H13 119.8 . . ?
C14 C13 H13 119.8 . . ?
C9 C14 C13 119.6(3) . . ?
C9 C14 H14 120.2 . . ?
C13 C14 H14 120.2 . . ?
C16 C15 C20 120.2(3) . . ?
C16 C15 P1 120.8(2) . . ?
C20 C15 P1 119.0(2) . . ?
C15 C16 C17 119.5(3) . . ?
C15 C16 H16 120.3 . . ?
C17 C16 H16 120.3 . . ?
C18 C17 C16 119.9(3) . . ?
C18 C17 H17 120.0 . . ?
C16 C17 H17 120.0 . . ?
C19 C18 C17 120.6(3) . . ?
C19 C18 H18 119.7 . . ?
C17 C18 H18 119.7 . . ?
C18 C19 C20 120.4(3) . . ?
C18 C19 H19 119.8 . . ?
C20 C19 H19 119.8 . . ?
C19 C20 C15 119.3(3) . . ?
C19 C20 H20 120.4 . . ?
C15 C20 H20 120.4 . . ?
C22 C21 C26 119.8(3) . . ?
C22 C21 P1 123.3(2) . . ?
C26 C21 P1 116.9(2) . . ?
C23 C22 C21 119.4(3) . . ?
C23 C22 H22 120.3 . . ?
C21 C22 H22 120.3 . . ?
C24 C23 C22 120.5(3) . . ?
C24 C23 H23 119.7 . . ?
C22 C23 H23 119.7 . . ?
C25 C24 C23 120.2(3) . . ?
C25 C24 H24 119.9 . . ?
C23 C24 H24 119.9 . . ?
C24 C25 C26 120.2(3) . . ?
C24 C25 H25 119.9 . . ?
C26 C25 H25 119.9 . . ?
C25 C26 C21 119.8(3) . . ?
C25 C26 H26 120.1 . . ?
C21 C26 H26 120.1 . . ?
N3 C27 C28 122.2(4) . . ?
N3 C27 H27 118.9 . . ?
C28 C27 H27 118.9 . . ?
C29 C28 C27 118.9(4) . . ?
C29 C28 H28 120.6 . . ?
C27 C28 H28 120.6 . . ?
C30 C29 C28 119.2(4) . . ?
C30 C29 H29 120.4 . . ?
C28 C29 H29 120.4 . . ?
C29 C30 C31 119.1(4) . . ?
C29 C30 H30 120.4 . . ?
C31 C30 H30 120.4 . . ?
N3 C31 C30 121.9(4) . . ?
N3 C31 H31 119.0 . . ?
C30 C31 H31 119.0 . . ?
N2 C32 C33 122.1(3) . . ?
N2 C32 H32 119.0 . . ?
C33 C32 H32 119.0 . . ?
C34 C33 C32 119.9(4) . . ?
C34 C33 H33 120.0 . . ?
C32 C33 H33 120.0 . . ?
C33 C34 C35 118.6(3) . . ?
C33 C34 H34 120.7 . . ?
C35 C34 H34 120.7 . . ?
C34 C35 C36 119.2(3) . . ?
C34 C35 H35 120.4 . . ?
C36 C35 H35 120.4 . . ?
N2 C36 C35 122.3(3) . . ?
N2 C36 H36 118.9 . . ?
C35 C36 H36 118.9 . . ?
C7 N1 C1 125.6(3) . . ?
C7 N1 Pd1 97.13(19) . . ?
C1 N1 Pd1 136.4(2) . . ?
C32 N2 C36 117.8(3) . . ?
C32 N2 Pd1 119.2(2) . . ?
C36 N2 Pd1 122.8(2) . . ?
C27 N3 C31 118.7(3) . . ?
C27 N3 Pd1 121.2(2) . . ?
C31 N3 Pd1 120.1(2) . . ?
C6 O2 H2A 109.5 . . ?
C8 P1 C21 111.36(14) . . ?
C8 P1 C9 108.60(14) . . ?
C21 P1 C9 111.93(14) . . ?
C8 P1 C15 111.28(14) . . ?
C21 P1 C15 104.18(14) . . ?
C9 P1 C15 109.46(14) . . ?
N1 Pd1 N2 167.53(10) . . ?
N1 Pd1 C8 67.28(11) . . ?
N2 Pd1 C8 100.91(11) . . ?
N1 Pd1 N3 104.41(10) . . ?
N2 Pd1 N3 87.28(10) . . ?
C8 Pd1 N3 171.57(11) . . ?
N1 Pd1 C7 30.93(9) . . ?
N2 Pd1 C7 136.87(10) . . ?
C8 Pd1 C7 36.55(10) . . ?
N3 Pd1 C7 135.05(10) . . ?

loop_
_geom_bond_atom_site_label_1
_geom_bond_atom_site_label_2
_geom_bond_distance
_geom_bond_site_symmetry_2
_geom_bond_publ_flag
B1 F4 1.328(5) . ?
B1 F2 1.369(5) . ?
B1 F3 1.387(5) . ?
B1 F1 1.411(5) . ?
C1 C2 1.397(4) . ?
C1 C6 1.400(5) . ?
C1 N1 1.419(4) . ?
C2 C3 1.381(4) . ?
C2 H2 0.9300 . ?
C3 C4 1.377(5) . ?
C3 H3 0.9300 . ?
C4 C5 1.380(5) . ?
C4 H4 0.9300 . ?
C5 C6 1.397(5) . ?
C5 H5 0.9300 . ?
C6 O2 1.364(4) . ?
C7 O1 1.252(4) . ?
C7 N1 1.324(4) . ?
C7 C8 1.522(4) . ?
C7 Pd1 2.556(3) . ?
C8 P1 1.783(3) . ?
C8 Pd1 2.048(3) . ?
C8 H8 0.9800 . ?
C9 C14 1.395(4) . ?
C9 C10 1.400(4) . ?
C9 P1 1.798(3) . ?
C10 C11 1.377(4) . ?
C10 H10 0.9300 . ?
C11 C12 1.382(5) . ?
C11 H11 0.9300 . ?
C12 C13 1.380(5) . ?
C12 H12 0.9300 . ?
C13 C14 1.386(4) . ?
C13 H13 0.9300 . ?
C14 H14 0.9300 . ?
C15 C16 1.394(4) . ?
C15 C20 1.397(4) . ?
C15 P1 1.808(3) . ?
C16 C17 1.390(4) . ?
C16 H16 0.9300 . ?
C17 C18 1.381(5) . ?
C17 H17 0.9300 . ?
C18 C19 1.374(5) . ?
C18 H18 0.9300 . ?
C19 C20 1.386(4) . ?
C19 H19 0.9300 . ?
C20 H20 0.9300 . ?
C21 C22 1.392(4) . ?
C21 C26 1.398(4) . ?
C21 P1 1.796(3) . ?
C22 C23 1.387(5) . ?
C22 H22 0.9300 . ?
C23 C24 1.377(5) . ?
C23 H23 0.9300 . ?
C24 C25 1.382(5) . ?
C24 H24 0.9300 . ?
C25 C26 1.380(5) . ?
C25 H25 0.9300 . ?
C26 H26 0.9300 . ?
C27 N3 1.330(4) . ?
C27 C28 1.383(5) . ?
C27 H27 0.9300 . ?
C28 C29 1.370(7) . ?
C28 H28 0.9300 . ?
C29 C30 1.372(6) . ?
C29 H29 0.9300 . ?
C30 C31 1.376(5) . ?
C30 H30 0.9300 . ?
C31 N3 1.342(4) . ?
C31 H31 0.9300 . ?
C32 N2 1.344(4) . ?
C32 C33 1.380(5) . ?
C32 H32 0.9300 . ?
C33 C34 1.361(5) . ?
C33 H33 0.9300 . ?
C34 C35 1.379(5) . ?
C34 H34 0.9300 . ?
C35 C36 1.379(5) . ?
C35 H35 0.9300 . ?
C36 N2 1.346(4) . ?
C36 H36 0.9300 . ?
N1 Pd1 2.029(2) . ?
N2 Pd1 2.043(2) . ?
N3 Pd1 2.111(3) . ?
O2 H2A 0.8200 . ?
